data_4062544
loop_
_publ_author_name
'Fenwick, Andrew E.'
'Phomphrai, Khamphee'
'Thorn, Matthew G.'
'Vilardo, Jonathan S.'
'Trefun, Christine A.'
'Hanna, Brigitte'
'Fanwick, Phillip E.'
'Rothwell, Ian P.'

_publ_section_title
;
 Formation of Neutral and Cationic Methyl Derivatives of Titanium Containing
 Cyclopentadienyl and Aryloxide Ancillary Ligation
;
_journal_coden_ASTM ORGND7
_journal_issue 9
_journal_name_full Organometallics
_journal_page_first 2146
_journal_page_last 2156
_journal_paper_doi 10.1021/om0341404
_journal_volume 23
_journal_year 2004
_chemical_formula_moiety 'C19 H28 O1 Ti1'
_chemical_formula_sum 'C19 H28 O Ti'
_chemical_formula_weight 320.33
_space_group_IT_number 14
_symmetry_cell_setting monoclinic
_symmetry_space_group_name_Hall '-P 2yn'
_symmetry_space_group_name_H-M 'P 1 21/n 1'
_cell_angle_alpha 90.00
_cell_angle_beta 93.036(6)
_cell_angle_gamma 90.00
_cell_formula_units_Z 4
_cell_length_a 7.4673(8)
_cell_length_b 16.0852(10)
_cell_length_c 15.2369(13)
_cell_measurement_temperature 150
_cell_volume 1827.6(3)
_diffrn_ambient_temperature 150
_exptl_crystal_density_diffrn 1.16
_cod_original_sg_symbol_H-M 'P 21/n'
_cod_original_formula_sum 'C19 H28 O1 Ti1'
_cod_database_code 4062544

loop_
_symmetry_equiv_pos_as_xyz
'x, y, z'
'-x+1/2, y+1/2, -z+1/2'
'-x, -y, -z'
'x+1/2, -y+1/2, z+1/2'

loop_
_atom_site_label
_atom_site_type_symbol
_atom_site_fract_x
_atom_site_fract_y
_atom_site_fract_z
_atom_site_U_iso_or_equiv
_atom_site_adp_type
_atom_site_occupancy
_atom_site_symmetry_multiplicity
_atom_site_calc_flag
_atom_site_refinement_flags
_atom_site_disorder_assembly
_atom_site_disorder_group
Ti Ti 0.27382(6) 0.01793(3) 0.19164(3) 0.03318(17) Uani 1 1 d . . .
O(1) O 0.3378(2) -0.07601(10) 0.24967(12) 0.0354(4) Uani 1 1 d . . .
C(1) C 0.5359(4) 0.08459(17) 0.24835(19) 0.0436(6) Uani 1 1 d . . .
C(2) C 0.3897(4) 0.12950(17) 0.27781(19) 0.0453(7) Uani 1 1 d . . .
C(3) C 0.2985(4) 0.16535(17) 0.2042(2) 0.0526(8) Uani 1 1 d . . .
C(4) C 0.3872(4) 0.14154(19) 0.1302(2) 0.0529(8) Uani 1 1 d . . .
C(5) C 0.5335(4) 0.09150(18) 0.1573(2) 0.0474(7) Uani 1 1 d . . .
C(6) C 0.0087(4) 0.03922(19) 0.2261(2) 0.0544(8) Uani 1 1 d . . .
C(7) C 0.2353(5) -0.0222(2) 0.0605(2) 0.0541(8) Uani 1 1 d . . .
C(11) C 0.4398(3) -0.12677(14) 0.30308(16) 0.0329(5) Uani 1 1 d . . .
C(12) C 0.5771(3) -0.17340(15) 0.26675(16) 0.0348(5) Uani 1 1 d . . .
C(13) C 0.6747(4) -0.22785(17) 0.32243(18) 0.0422(6) Uani 1 1 d . . .
C(14) C 0.6389(4) -0.23553(18) 0.40952(19) 0.0462(7) Uani 1 1 d . . .
C(15) C 0.5050(4) -0.18745(17) 0.44444(18) 0.0428(6) Uani 1 1 d . . .
C(16) C 0.4030(4) -0.13210(15) 0.39216(16) 0.0364(6) Uani 1 1 d . . .
C(121) C 0.7981(4) -0.19086(19) 0.1456(2) 0.0493(7) Uani 1 1 d . . .
C(122) C 0.6086(4) -0.16756(16) 0.16925(17) 0.0381(6) Uani 1 1 d . . .
C(123) C 0.4694(4) -0.22073(19) 0.11767(19) 0.0497(7) Uani 1 1 d . . .
C(161) C 0.2694(5) -0.0663(2) 0.5258(2) 0.0606(9) Uani 1 1 d . . .
C(162) C 0.2495(4) -0.08224(16) 0.42712(18) 0.0424(6) Uani 1 1 d . . .
C(163) C 0.0718(4) -0.12555(19) 0.4021(2) 0.0543(8) Uani 1 1 d . . .
H(1) H 0.6215 0.0547 0.2843 0.052 Uiso 1 1 calc R . .
H(2) H 0.3580 0.1348 0.3371 0.054 Uiso 1 1 calc R . .
H(3) H 0.1949 0.1996 0.2049 0.063 Uiso 1 1 calc R . .
H(4) H 0.3542 0.1567 0.0713 0.063 Uiso 1 1 calc R . .
H(5) H 0.6164 0.0667 0.1201 0.057 Uiso 1 1 calc R . .
H(13) H 0.7679 -0.2602 0.2995 0.051 Uiso 1 1 calc R . .
H(14) H 0.7055 -0.2737 0.4459 0.055 Uiso 1 1 calc R . .
H(15) H 0.4828 -0.1924 0.5050 0.051 Uiso 1 1 calc R . .
H(6A) H -0.0582 -0.0132 0.2233 0.082 Uiso 1 1 calc R . .
H(6B) H -0.0487 0.0793 0.1852 0.082 Uiso 1 1 calc R . .
H(6C) H 0.0094 0.0615 0.2860 0.082 Uiso 1 1 calc R . .
H(7A) H 0.3518 -0.0344 0.0367 0.081 Uiso 1 1 calc R . .
H(7B) H 0.1751 0.0217 0.0254 0.081 Uiso 1 1 calc R . .
H(7C) H 0.1611 -0.0724 0.0583 0.081 Uiso 1 1 calc R . .
H(122) H 0.5881 -0.1084 0.1511 0.046 Uiso 1 1 calc R . .
H(12A) H 0.8852 -0.1579 0.1812 0.074 Uiso 1 1 calc R . .
H(12B) H 0.8124 -0.1796 0.0832 0.074 Uiso 1 1 calc R . .
H(12C) H 0.8185 -0.2501 0.1574 0.074 Uiso 1 1 calc R . .
H(12D) H 0.4916 -0.2796 0.1307 0.075 Uiso 1 1 calc R . .
H(12E) H 0.4785 -0.2110 0.0546 0.075 Uiso 1 1 calc R . .
H(12F) H 0.3489 -0.2057 0.1348 0.075 Uiso 1 1 calc R . .
H(162) H 0.2478 -0.0270 0.3971 0.051 Uiso 1 1 calc R . .
H(16A) H 0.2616 -0.1192 0.5574 0.091 Uiso 1 1 calc R . .
H(16B) H 0.1733 -0.0292 0.5431 0.091 Uiso 1 1 calc R . .
H(16C) H 0.3859 -0.0404 0.5404 0.091 Uiso 1 1 calc R . .
H(16D) H 0.0614 -0.1341 0.3383 0.081 Uiso 1 1 calc R . .
H(16E) H -0.0278 -0.0909 0.4199 0.081 Uiso 1 1 calc R . .
H(16F) H 0.0680 -0.1794 0.4320 0.081 Uiso 1 1 calc R . .

loop_
_atom_site_aniso_label
_atom_site_aniso_U_11
_atom_site_aniso_U_22
_atom_site_aniso_U_33
_atom_site_aniso_U_12
_atom_site_aniso_U_13
_atom_site_aniso_U_23
Ti 0.0251(3) 0.0325(3) 0.0419(3) 0.00164(18) 0.00170(18) 0.00319(19)
O(1) 0.0311(10) 0.0317(9) 0.0435(10) 0.0027(7) 0.0034(8) 0.0003(7)
C(1) 0.0334(15) 0.0444(15) 0.0526(16) -0.0066(12) -0.0026(12) -0.0017(12)
C(2) 0.0433(16) 0.0401(14) 0.0529(16) -0.0055(12) 0.0064(13) -0.0075(12)
C(3) 0.0416(17) 0.0312(14) 0.085(2) -0.0004(12) 0.0009(16) 0.0003(14)
C(4) 0.0545(19) 0.0478(16) 0.0559(17) -0.0141(14) -0.0022(15) 0.0170(14)
C(5) 0.0336(15) 0.0526(17) 0.0567(17) -0.0117(13) 0.0101(13) -0.0037(13)
C(6) 0.0286(15) 0.0448(15) 0.091(2) 0.0060(12) 0.0134(15) 0.0054(15)
C(7) 0.058(2) 0.0576(19) 0.0453(16) 0.0003(15) -0.0124(14) 0.0020(14)
C(11) 0.0301(13) 0.0286(11) 0.0398(13) -0.0025(9) -0.0011(10) 0.0018(10)
C(12) 0.0299(13) 0.0328(12) 0.0414(13) -0.0016(10) 0.0005(10) 0.0015(10)
C(13) 0.0345(14) 0.0401(14) 0.0518(15) 0.0037(11) -0.0006(12) 0.0022(12)
C(14) 0.0400(16) 0.0467(15) 0.0510(16) 0.0034(12) -0.0060(13) 0.0120(13)
C(15) 0.0410(16) 0.0480(15) 0.0392(14) -0.0037(12) -0.0007(12) 0.0038(12)
C(16) 0.0350(14) 0.0333(12) 0.0410(13) -0.0028(10) 0.0036(11) 0.0001(10)
C(121) 0.0396(16) 0.0536(17) 0.0554(17) 0.0043(13) 0.0105(13) -0.0006(14)
C(122) 0.0348(14) 0.0372(13) 0.0428(14) 0.0033(11) 0.0060(11) -0.0007(11)
C(123) 0.0458(17) 0.0567(17) 0.0466(16) -0.0019(14) 0.0021(13) -0.0064(13)
C(161) 0.081(3) 0.0542(18) 0.0484(17) 0.0080(18) 0.0184(17) -0.0047(14)
C(162) 0.0498(17) 0.0347(13) 0.0436(14) 0.0006(12) 0.0117(12) 0.0004(11)
C(163) 0.0407(17) 0.0478(16) 0.076(2) 0.0044(13) 0.0192(15) -0.0016(15)

loop_
_geom_bond_atom_site_label_1
_geom_bond_atom_site_label_2
_geom_bond_distance
_geom_bond_site_symmetry_1
_geom_bond_site_symmetry_2
_geom_bond_publ_flag
Ti O(1) 1.8025(17) . . ?
Ti C(6) 2.103(3) . . ?
Ti C(7) 2.105(3) . . ?
Ti C(5) 2.354(3) . . ?
Ti C(1) 2.355(3) . . ?
Ti C(2) 2.361(3) . . ?
Ti C(4) 2.373(3) . . ?
Ti C(3) 2.385(3) . . ?
O(1) C(11) 1.358(3) . . ?
C(1) C(5) 1.391(4) . . ?
C(1) C(2) 1.402(4) . . ?
C(2) C(3) 1.405(4) . . ?
C(3) C(4) 1.392(5) . . ?
C(4) C(5) 1.401(4) . . ?
C(11) C(16) 1.402(4) . . ?
C(11) C(12) 1.407(4) . . ?
C(12) C(13) 1.398(3) . . ?
C(12) C(122) 1.519(4) . . ?
C(13) C(14) 1.373(4) . . ?
C(14) C(15) 1.392(4) . . ?
C(15) C(16) 1.394(4) . . ?
C(16) C(162) 1.518(4) . . ?
C(121) C(122) 1.525(4) . . ?
C(122) C(123) 1.531(4) . . ?
C(161) C(162) 1.525(4) . . ?
C(162) C(163) 1.529(4) . . ?
